data_4070303
loop_
_publ_author_name
'Nakajima, Yumiko'
'Hou, Zhaomin'

_publ_section_title
;
 Rare-Earth-Metal/Platinum Heterobinuclear Complexes Containing Reactive
 Ln-alkyl groups (Ln = Y, Lu): Synthesis, Structural Characterization, and
 Reactivity
;
_journal_issue 24
_journal_name_full Organometallics
_journal_page_first 6861
_journal_paper_doi 10.1021/om900702y
_journal_volume 28
_journal_year 2009
_chemical_formula_sum 'C38 H66 O P Pt Si3 Y'
_chemical_formula_weight 938.15
_chemical_name_systematic
;
 ?
;
_space_group_IT_number 14
_symmetry_cell_setting monoclinic
_symmetry_space_group_name_Hall '-P 2ybc'
_symmetry_space_group_name_H-M 'P 1 21/c 1'
_atom_sites_solution_hydrogens geom
_atom_sites_solution_primary direct
_atom_sites_solution_secondary difmap
_audit_creation_method SHELXL-97
_cell_angle_alpha 90.00
_cell_angle_beta 96.0210(2)
_cell_angle_gamma 90.00
_cell_formula_units_Z 4
_cell_length_a 17.8199(18)
_cell_length_b 10.9688(11)
_cell_length_c 21.897(2)
_cell_measurement_reflns_used 25
_cell_measurement_temperature 163
_cell_measurement_theta_max 18
_cell_measurement_theta_min 12
_cell_volume 4256.4(7)
_computing_cell_refinement 'Bruker SMART'
_computing_data_collection 'Bruker SMART'
_computing_data_reduction 'Bruker SAINT'
_computing_molecular_graphics 'ORTEX (P.McArdle, 1995)'
_computing_publication_material SHELXTL-98
_computing_structure_refinement SHELXTL-98
_computing_structure_solution 'SHELXS-97 (Sheldrick, 1990)'
_diffrn_ambient_temperature 163(2)
_diffrn_measured_fraction_theta_full 0.977
_diffrn_measured_fraction_theta_max 0.977
_diffrn_measurement_device_type 'CCD area detector'
_diffrn_measurement_method 'phi and omega scans'
_diffrn_radiation_monochromator graphite
_diffrn_radiation_source 'fine-focus sealed tube'
_diffrn_radiation_type MoK\a
_diffrn_radiation_wavelength 0.71069
_diffrn_reflns_av_R_equivalents 0.0475
_diffrn_reflns_av_sigmaI/netI 0.0718
_diffrn_reflns_limit_h_max 23
_diffrn_reflns_limit_h_min -17
_diffrn_reflns_limit_k_max 14
_diffrn_reflns_limit_k_min -13
_diffrn_reflns_limit_l_max 17
_diffrn_reflns_limit_l_min -28
_diffrn_reflns_number 25885
_diffrn_reflns_theta_full 27.56
_diffrn_reflns_theta_max 27.56
_diffrn_reflns_theta_min 1.87
_exptl_absorpt_coefficient_mu 4.788
_exptl_absorpt_correction_T_max 0.6460
_exptl_absorpt_correction_T_min 0.4477
_exptl_absorpt_correction_type empirical
_exptl_absorpt_process_details 'Bruker SADABS'
_exptl_crystal_colour Colourless
_exptl_crystal_density_diffrn 1.464
_exptl_crystal_density_method 'not measured'
_exptl_crystal_description block
_exptl_crystal_F_000 1904
_exptl_crystal_size_max 0.20
_exptl_crystal_size_mid 0.10
_exptl_crystal_size_min 0.10
_refine_diff_density_max 1.454
_refine_diff_density_min -0.908
_refine_diff_density_rms 0.111
_refine_ls_extinction_method none
_refine_ls_goodness_of_fit_ref 0.850
_refine_ls_hydrogen_treatment mixed
_refine_ls_matrix_type full
_refine_ls_number_parameters 426
_refine_ls_number_reflns 9623
_refine_ls_number_restraints 0
_refine_ls_restrained_S_all 0.850
_refine_ls_R_factor_all 0.0538
_refine_ls_R_factor_gt 0.0313
_refine_ls_shift/su_max 0.038
_refine_ls_shift/su_mean 0.002
_refine_ls_structure_factor_coef Fsqd
_refine_ls_weighting_details 'calc w=1/[\s^2^(Fo^2^)+(0.0258P)^2^+0.0000P] where P=(Fo^2^+2Fc^2^)/3'
_refine_ls_weighting_scheme calc
_refine_ls_wR_factor_gt 0.0581
_refine_ls_wR_factor_ref 0.0618
_reflns_number_gt 6830
_reflns_number_total 9623
_reflns_threshold_expression >2sigma(I)
_cod_data_source_file om900702y_si_001.cif
_cod_data_source_block complex_3a
_cod_depositor_comments
;
The following automatic conversions were performed:

'_symmetry_cell_setting' value 'Monoclinic' changed to 'monoclinic'
according to /home/saulius/struct/CIF-dictionaries/cif_core.dic
dictionary named 'cif_core.dic' version 2.4.2 from 2011-04-26.

Automatic conversion script
Id: cif_fix_values 1715 2011-07-08 13:25:40Z adriana 
;
_cod_original_sg_symbol_H-M P21/c
_cod_database_code 4070303

loop_
_symmetry_equiv_pos_as_xyz
'x, y, z'
'x, -y+1/2, z+1/2'
'-x, -y, -z'
'-x, y-1/2, -z-1/2'

loop_
_atom_site_label
_atom_site_type_symbol
_atom_site_fract_x
_atom_site_fract_y
_atom_site_fract_z
_atom_site_U_iso_or_equiv
_atom_site_adp_type
_atom_site_occupancy
_atom_site_symmetry_multiplicity
_atom_site_calc_flag
_atom_site_refinement_flags
Pt1 Pt 0.338420(9) 0.045561(13) 0.871361(7) 0.02274(5) Uani 1 1 d .
Y1 Y 0.21631(2) -0.08327(3) 0.913953(16) 0.02230(9) Uani 1 1 d .
P1 P 0.33236(6) 0.24631(9) 0.89723(5) 0.0250(2) Uani 1 1 d .
Si1 Si 0.13217(7) -0.31733(10) 0.79245(5) 0.0332(3) Uani 1 1 d .
Si2 Si 0.23731(7) 0.09124(11) 0.73500(5) 0.0336(3) Uani 1 1 d .
Si3 Si 0.17627(7) 0.26999(10) 0.96015(5) 0.0290(3) Uani 1 1 d .
C1 C 0.1710(2) -0.2757(3) 0.87082(16) 0.0296(10) Uani 1 1 d .
H1A H 0.2137 -0.3327 0.8806 0.035 Uiso 1 1 calc R
H1B H 0.1317 -0.3014 0.8970 0.035 Uiso 1 1 calc R
C2 C 0.0535(3) -0.2136(4) 0.76210(19) 0.0426(12) Uani 1 1 d .
H2A H 0.0350 -0.2379 0.7201 0.064 Uiso 1 1 calc R
H2B H 0.0720 -0.1295 0.7620 0.064 Uiso 1 1 calc R
H2C H 0.0123 -0.2192 0.7883 0.064 Uiso 1 1 calc R
C3 C 0.0931(3) -0.4764(4) 0.7857(2) 0.0560(15) Uani 1 1 d .
H3A H 0.0736 -0.4924 0.7430 0.084 Uiso 1 1 calc R
H3B H 0.0522 -0.4848 0.8120 0.084 Uiso 1 1 calc R
H3C H 0.1332 -0.5349 0.7986 0.084 Uiso 1 1 calc R
C4 C 0.2062(3) -0.3126(4) 0.73774(19) 0.0500(13) Uani 1 1 d .
H4A H 0.1835 -0.3339 0.6964 0.075 Uiso 1 1 calc R
H4B H 0.2463 -0.3710 0.7509 0.075 Uiso 1 1 calc R
H4C H 0.2276 -0.2303 0.7373 0.075 Uiso 1 1 calc R
C5 C 0.2312(3) 0.0381(4) 0.81526(18) 0.0268(9) Uani 1 1 d .
H5A H 0.194(2) 0.073(3) 0.8286(17) 0.024(11) Uiso 1 1 d .
H5B H 0.216(2) -0.032(3) 0.8089(16) 0.019(10) Uiso 1 1 d .
C6 C 0.1569(3) 0.0258(5) 0.6835(2) 0.0606(16) Uani 1 1 d .
H6A H 0.1091 0.0510 0.6980 0.091 Uiso 1 1 calc R
H6B H 0.1603 -0.0634 0.6840 0.091 Uiso 1 1 calc R
H6C H 0.1592 0.0555 0.6415 0.091 Uiso 1 1 calc R
C7 C 0.3266(3) 0.0426(5) 0.7069(2) 0.0523(13) Uani 1 1 d .
H7A H 0.3692 0.0764 0.7335 0.078 Uiso 1 1 calc R
H7B H 0.3284 0.0721 0.6648 0.078 Uiso 1 1 calc R
H7C H 0.3296 -0.0466 0.7074 0.078 Uiso 1 1 calc R
C8 C 0.2295(3) 0.2594(4) 0.7273(2) 0.0602(16) Uani 1 1 d .
H8A H 0.1823 0.2868 0.7421 0.090 Uiso 1 1 calc R
H8B H 0.2298 0.2822 0.6841 0.090 Uiso 1 1 calc R
H8C H 0.2723 0.2980 0.7517 0.090 Uiso 1 1 calc R
C9 C 0.3519(3) -0.1404(4) 0.8521(2) 0.0326(11) Uani 1 1 d .
H9A H 0.395(2) -0.177(4) 0.8811(18) 0.048(13) Uiso 1 1 d .
H9B H 0.304(3) -0.185(4) 0.838(2) 0.070(16) Uiso 1 1 d .
H9C H 0.377(3) -0.143(4) 0.812(2) 0.063(16) Uiso 1 1 d .
C10 C 0.4508(2) 0.0380(4) 0.90979(18) 0.0309(9) Uani 1 1 d .
H10A H 0.4666 0.1186 0.9257 0.046 Uiso 1 1 calc R
H10B H 0.4830 0.0134 0.8783 0.046 Uiso 1 1 calc R
H10C H 0.4557 -0.0214 0.9434 0.046 Uiso 1 1 calc R
C11 C 0.1495(2) 0.1059(3) 0.96041(17) 0.0253(9) Uani 1 1 d .
C12 C 0.1620(2) 0.0185(4) 1.00927(17) 0.0295(10) Uani 1 1 d .
C13 C 0.1144(2) -0.0813(4) 0.99629(18) 0.0326(10) Uani 1 1 d .
C14 C 0.0706(2) -0.0596(4) 0.93925(19) 0.0326(10) Uani 1 1 d .
C15 C 0.0924(2) 0.0531(4) 0.91718(17) 0.0272(9) Uani 1 1 d .
C16 C 0.2125(3) 0.0335(4) 1.06854(17) 0.0398(11) Uani 1 1 d .
H16A H 0.2407 0.1101 1.0675 0.060 Uiso 1 1 calc R
H16B H 0.2481 -0.0349 1.0736 0.060 Uiso 1 1 calc R
H16C H 0.1818 0.0350 1.1031 0.060 Uiso 1 1 calc R
C17 C 0.1016(3) -0.1868(4) 1.0373(2) 0.0522(14) Uani 1 1 d .
H17A H 0.0648 -0.2428 1.0159 0.078 Uiso 1 1 calc R
H17B H 0.0822 -0.1570 1.0748 0.078 Uiso 1 1 calc R
H17C H 0.1493 -0.2299 1.0481 0.078 Uiso 1 1 calc R
C18 C 0.0045(2) -0.1366(4) 0.9140(2) 0.0459(12) Uani 1 1 d .
H18A H 0.0028 -0.2111 0.9385 0.069 Uiso 1 1 calc R
H18B H 0.0100 -0.1582 0.8712 0.069 Uiso 1 1 calc R
H18C H -0.0424 -0.0906 0.9157 0.069 Uiso 1 1 calc R
C19 C 0.0547(2) 0.1122(4) 0.85943(17) 0.0370(11) Uani 1 1 d .
H19A H 0.0792 0.1904 0.8528 0.055 Uiso 1 1 calc R
H19B H 0.0012 0.1259 0.8639 0.055 Uiso 1 1 calc R
H19C H 0.0593 0.0585 0.8242 0.055 Uiso 1 1 calc R
C20 C 0.0904(2) 0.3671(4) 0.9433(2) 0.0432(12) Uani 1 1 d .
H20A H 0.1053 0.4531 0.9432 0.065 Uiso 1 1 calc R
H20B H 0.0561 0.3537 0.9748 0.065 Uiso 1 1 calc R
H20C H 0.0648 0.3453 0.9029 0.065 Uiso 1 1 calc R
C21 C 0.2164(3) 0.3252(4) 1.03706(18) 0.0423(12) Uani 1 1 d .
H21A H 0.2294 0.4117 1.0345 0.063 Uiso 1 1 calc R
H21B H 0.2618 0.2782 1.0508 0.063 Uiso 1 1 calc R
H21C H 0.1790 0.3147 1.0664 0.063 Uiso 1 1 calc R
C22 C 0.2404(2) 0.3156(3) 0.90017(17) 0.0277(9) Uani 1 1 d .
H22A H 0.2117 0.3022 0.8595 0.033 Uiso 1 1 calc R
H22B H 0.2487 0.4046 0.9043 0.033 Uiso 1 1 calc R
C23 C 0.3809(2) 0.2849(4) 0.97249(18) 0.0316(10) Uani 1 1 d .
C24 C 0.3895(3) 0.1964(4) 1.01779(19) 0.0454(13) Uani 1 1 d .
H24 H 0.3730 0.1157 1.0080 0.054 Uiso 1 1 calc R
C25 C 0.4209(3) 0.2212(5) 1.0763(2) 0.0609(16) Uani 1 1 d .
H25 H 0.4261 0.1584 1.1063 0.073 Uiso 1 1 calc R
C26 C 0.4448(3) 0.3364(6) 1.0911(2) 0.0599(16) Uani 1 1 d .
H26 H 0.4662 0.3542 1.1317 0.072 Uiso 1 1 calc R
C27 C 0.4379(3) 0.4267(5) 1.0475(3) 0.0634(17) Uani 1 1 d .
H27 H 0.4553 0.5067 1.0579 0.076 Uiso 1 1 calc R
C28 C 0.4056(3) 0.4022(4) 0.9882(2) 0.0436(12) Uani 1 1 d .
H28 H 0.4004 0.4654 0.9584 0.052 Uiso 1 1 calc R
C29 C 0.3802(2) 0.3451(4) 0.84517(17) 0.0285(9) Uani 1 1 d .
C30 C 0.3616(3) 0.4649(4) 0.8328(2) 0.0407(11) Uani 1 1 d .
H30 H 0.3224 0.5018 0.8526 0.049 Uiso 1 1 calc R
C31 C 0.3988(3) 0.5325(4) 0.7922(2) 0.0479(13) Uani 1 1 d .
H31 H 0.3847 0.6148 0.7838 0.057 Uiso 1 1 calc R
C32 C 0.4560(3) 0.4813(4) 0.7639(2) 0.0470(13) Uani 1 1 d .
H32 H 0.4818 0.5278 0.7360 0.056 Uiso 1 1 calc R
C33 C 0.4756(3) 0.3625(4) 0.7759(2) 0.0497(13) Uani 1 1 d .
H33 H 0.5155 0.3267 0.7567 0.060 Uiso 1 1 calc R
C34 C 0.4379(2) 0.2946(4) 0.81588(19) 0.0367(11) Uani 1 1 d .
H34 H 0.4516 0.2118 0.8234 0.044 Uiso 1 1 calc R
O1 O 0.29181(16) -0.1958(2) 0.99025(11) 0.0323(7) Uani 1 1 d .
C35 C 0.2757(3) -0.3183(4) 1.0083(2) 0.0468(13) Uani 1 1 d .
H35A H 0.3021 -0.3781 0.9844 0.056 Uiso 1 1 calc R
H35B H 0.2208 -0.3347 1.0018 0.056 Uiso 1 1 calc R
C36 C 0.3039(3) -0.3254(5) 1.0755(2) 0.0611(16) Uani 1 1 d .
H36A H 0.3226 -0.4083 1.0867 0.073 Uiso 1 1 calc R
H36B H 0.2636 -0.3035 1.1014 0.073 Uiso 1 1 calc R
C37 C 0.3682(3) -0.2321(5) 1.0826(2) 0.076(2) Uani 1 1 d .
H37A H 0.3604 -0.1728 1.1154 0.091 Uiso 1 1 calc R
H37B H 0.4173 -0.2733 1.0930 0.091 Uiso 1 1 calc R
C38 C 0.3661(3) -0.1689(4) 1.0212(2) 0.0481(13) Uani 1 1 d .
H38A H 0.3732 -0.0799 1.0266 0.058 Uiso 1 1 calc R
H38B H 0.4061 -0.2008 0.9974 0.058 Uiso 1 1 calc R

loop_
_atom_site_aniso_label
_atom_site_aniso_U_11
_atom_site_aniso_U_22
_atom_site_aniso_U_33
_atom_site_aniso_U_23
_atom_site_aniso_U_13
_atom_site_aniso_U_12
Pt1 0.02028(8) 0.02461(8) 0.02355(8) 0.00005(7) 0.00328(6) 0.00149(7)
Y1 0.0212(2) 0.02461(19) 0.02092(19) 0.00091(14) 0.00153(16) 0.00025(16)
P1 0.0220(6) 0.0249(5) 0.0287(6) 0.0000(4) 0.0056(5) 0.0003(4)
Si1 0.0335(8) 0.0286(6) 0.0351(7) -0.0041(5) -0.0075(6) -0.0014(5)
Si2 0.0370(8) 0.0420(7) 0.0214(6) 0.0034(5) 0.0018(5) -0.0046(6)
Si3 0.0272(7) 0.0279(6) 0.0332(7) -0.0025(5) 0.0092(5) 0.0029(5)
C1 0.029(3) 0.027(2) 0.032(2) 0.0009(17) -0.0003(19) -0.0004(19)
C2 0.041(3) 0.039(3) 0.045(3) -0.003(2) -0.014(2) 0.001(2)
C3 0.066(4) 0.029(3) 0.066(3) -0.004(2) -0.024(3) 0.001(2)
C4 0.049(4) 0.062(3) 0.038(3) -0.011(2) 0.000(2) 0.007(3)
C5 0.027(3) 0.030(2) 0.024(2) -0.0016(19) 0.0064(18) 0.001(2)
C6 0.060(4) 0.084(4) 0.035(3) 0.022(3) -0.010(2) -0.026(3)
C7 0.049(3) 0.075(4) 0.034(3) -0.005(2) 0.014(2) -0.008(3)
C8 0.093(5) 0.048(3) 0.037(3) 0.013(2) -0.002(3) 0.003(3)
C9 0.028(3) 0.025(2) 0.043(3) -0.0078(19) -0.003(2) 0.006(2)
C10 0.025(2) 0.034(2) 0.034(2) -0.0024(19) -0.0001(18) 0.004(2)
C11 0.021(2) 0.029(2) 0.027(2) -0.0019(17) 0.0108(17) 0.0021(18)
C12 0.028(3) 0.036(2) 0.026(2) -0.0026(17) 0.0088(18) 0.0057(19)
C13 0.035(3) 0.033(2) 0.033(2) -0.0011(18) 0.017(2) 0.001(2)
C14 0.021(2) 0.039(3) 0.040(2) -0.0063(19) 0.0113(19) 0.001(2)
C15 0.017(2) 0.036(2) 0.030(2) -0.0030(18) 0.0070(16) 0.0030(19)
C16 0.049(3) 0.046(3) 0.024(2) 0.0003(19) 0.004(2) 0.003(2)
C17 0.065(4) 0.046(3) 0.051(3) 0.007(2) 0.031(3) -0.006(3)
C18 0.025(3) 0.048(3) 0.067(3) -0.009(2) 0.012(2) -0.009(2)
C19 0.026(3) 0.051(3) 0.033(2) -0.004(2) 0.000(2) 0.010(2)
C20 0.035(3) 0.035(3) 0.063(3) 0.005(2) 0.019(2) 0.006(2)
C21 0.047(3) 0.036(3) 0.046(3) -0.011(2) 0.016(2) -0.003(2)
C22 0.028(3) 0.020(2) 0.035(2) -0.0001(17) 0.0061(19) 0.0015(18)
C23 0.021(2) 0.037(2) 0.038(2) -0.0056(19) 0.0043(19) 0.0029(19)
C24 0.053(4) 0.046(3) 0.036(3) -0.009(2) -0.002(2) 0.016(2)
C25 0.065(4) 0.081(4) 0.035(3) -0.008(3) -0.009(3) 0.041(3)
C26 0.035(3) 0.104(5) 0.040(3) -0.030(3) -0.001(2) 0.011(3)
C27 0.049(4) 0.078(4) 0.066(4) -0.039(3) 0.016(3) -0.030(3)
C28 0.037(3) 0.046(3) 0.050(3) -0.013(2) 0.012(2) -0.013(2)
C29 0.023(2) 0.032(2) 0.032(2) 0.0020(18) 0.0059(18) -0.0037(19)
C30 0.035(3) 0.037(3) 0.052(3) 0.008(2) 0.014(2) 0.002(2)
C31 0.046(3) 0.034(3) 0.063(3) 0.011(2) 0.003(3) -0.006(2)
C32 0.044(3) 0.047(3) 0.052(3) 0.012(2) 0.011(2) -0.016(2)
C33 0.048(3) 0.055(3) 0.050(3) -0.005(2) 0.022(3) -0.007(3)
C34 0.028(3) 0.035(2) 0.048(3) 0.006(2) 0.011(2) -0.001(2)
O1 0.0308(18) 0.0334(16) 0.0304(16) 0.0092(12) -0.0078(13) -0.0032(13)
C35 0.047(3) 0.039(3) 0.051(3) 0.015(2) -0.012(2) -0.008(2)
C36 0.070(4) 0.061(3) 0.048(3) 0.026(3) -0.011(3) -0.009(3)
C37 0.085(5) 0.065(4) 0.068(4) 0.021(3) -0.035(3) -0.017(3)
C38 0.035(3) 0.050(3) 0.055(3) 0.018(2) -0.015(2) -0.010(2)

loop_
_atom_type_symbol
_atom_type_description
_atom_type_scat_dispersion_real
_atom_type_scat_dispersion_imag
_atom_type_scat_source
C C 0.0033 0.0016 'International Tables Vol C Tables 4.2.6.8 and 6.1.1.4'
H H 0.0000 0.0000 'International Tables Vol C Tables 4.2.6.8 and 6.1.1.4'
O O 0.0106 0.0060 'International Tables Vol C Tables 4.2.6.8 and 6.1.1.4'
P P 0.1023 0.0942 'International Tables Vol C Tables 4.2.6.8 and 6.1.1.4'
Pt Pt -1.7033 8.3905 'International Tables Vol C Tables 4.2.6.8 and 6.1.1.4'
Si Si 0.0817 0.0704 'International Tables Vol C Tables 4.2.6.8 and 6.1.1.4'
Y Y -2.7962 3.5667 'International Tables Vol C Tables 4.2.6.8 and 6.1.1.4'

loop_
_geom_angle_atom_site_label_1
_geom_angle_atom_site_label_2
_geom_angle_atom_site_label_3
_geom_angle
C10 Pt1 C9 85.25(17)
C10 Pt1 C5 168.29(16)
C9 Pt1 C5 87.84(18)
C10 Pt1 P1 90.38(11)
C9 Pt1 P1 175.50(13)
C5 Pt1 P1 96.65(13)
C10 Pt1 Y1 125.74(11)
C9 Pt1 Y1 71.94(15)
C5 Pt1 Y1 60.30(11)
P1 Pt1 Y1 110.00(3)
O1 Y1 C1 87.84(11)
O1 Y1 C5 139.24(12)
C1 Y1 C5 100.55(13)
O1 Y1 C12 83.76(11)
C1 Y1 C12 122.91(13)
C5 Y1 C12 121.59(14)
O1 Y1 C11 112.39(10)
C1 Y1 C11 133.59(13)
C5 Y1 C11 90.42(13)
C12 Y1 C11 31.54(11)
O1 Y1 C15 132.83(11)
C1 Y1 C15 104.83(13)
C5 Y1 C15 83.75(13)
C12 Y1 C15 50.96(12)
C11 Y1 C15 31.34(11)
O1 Y1 C13 84.57(11)
C1 Y1 C13 92.73(13)
C5 Y1 C13 133.98(14)
C12 Y1 C13 30.34(12)
C11 Y1 C13 51.24(12)
C15 Y1 C13 50.23(12)
O1 Y1 C14 112.82(11)
C1 Y1 C14 82.88(13)
C5 Y1 C14 107.81(13)
C12 Y1 C14 50.37(12)
C11 Y1 C14 51.01(12)
C15 Y1 C14 29.99(11)
C13 Y1 C14 30.44(12)
O1 Y1 Pt1 95.32(7)
C1 Y1 Pt1 122.94(10)
C5 Y1 Pt1 46.82(10)
C12 Y1 Pt1 114.05(9)
C11 Y1 Pt1 97.31(8)
C15 Y1 Pt1 113.24(9)
C13 Y1 Pt1 144.33(9)
C14 Y1 Pt1 143.22(9)
O1 Y1 C9 77.43(12)
C1 Y1 C9 83.78(13)
C5 Y1 C9 64.18(14)
C12 Y1 C9 146.78(13)
C11 Y1 C9 139.76(12)
C15 Y1 C9 147.89(12)
C13 Y1 C9 161.76(13)
C14 Y1 C9 162.79(12)
Pt1 Y1 C9 42.48(8)
C22 P1 C23 102.42(18)
C22 P1 C29 104.69(18)
C23 P1 C29 102.41(19)
C22 P1 Pt1 118.70(13)
C23 P1 Pt1 114.66(13)
C29 P1 Pt1 112.14(13)
C1 Si1 C2 112.01(18)
C1 Si1 C4 111.6(2)
C2 Si1 C4 107.9(2)
C1 Si1 C3 113.80(19)
C2 Si1 C3 106.2(2)
C4 Si1 C3 104.8(2)
C7 Si2 C8 108.5(2)
C7 Si2 C5 111.2(2)
C8 Si2 C5 112.6(2)
C7 Si2 C6 108.7(2)
C8 Si2 C6 106.3(2)
C5 Si2 C6 109.3(2)
C21 Si3 C11 112.70(18)
C21 Si3 C20 102.9(2)
C11 Si3 C20 110.30(19)
C21 Si3 C22 109.82(19)
C11 Si3 C22 115.46(17)
C20 Si3 C22 104.66(18)
Si1 C1 Y1 131.21(18)
Si2 C5 Pt1 112.8(2)
Si2 C5 Y1 166.8(3)
Pt1 C5 Y1 72.87(12)
Pt1 C9 Y1 65.57(12)
C12 C11 C15 105.3(3)
C12 C11 Si3 128.9(3)
C15 C11 Si3 123.5(3)
C12 C11 Y1 73.9(2)
C15 C11 Y1 75.3(2)
Si3 C11 Y1 129.12(18)
C13 C12 C11 109.2(3)
C13 C12 C16 123.8(4)
C11 C12 C16 126.8(4)
C13 C12 Y1 76.9(2)
C11 C12 Y1 74.6(2)
C16 C12 Y1 119.4(3)
C12 C13 C14 108.3(4)
C12 C13 C17 127.7(4)
C14 C13 C17 123.5(4)
C12 C13 Y1 72.8(2)
C14 C13 Y1 76.1(2)
C17 C13 Y1 123.5(3)
C15 C14 C13 107.8(4)
C15 C14 C18 127.1(4)
C13 C14 C18 124.4(4)
C15 C14 Y1 73.0(2)
C13 C14 Y1 73.5(2)
C18 C14 Y1 126.7(3)
C14 C15 C11 109.4(3)
C14 C15 C19 123.6(4)
C11 C15 C19 126.8(4)
C14 C15 Y1 77.0(2)
C11 C15 Y1 73.3(2)
C19 C15 Y1 120.8(3)
P1 C22 Si3 121.8(2)
C24 C23 C28 117.6(4)
C24 C23 P1 119.3(3)
C28 C23 P1 123.0(3)
C25 C24 C23 122.2(5)
C26 C25 C24 119.6(5)
C25 C26 C27 120.1(5)
C26 C27 C28 120.5(5)
C27 C28 C23 119.9(5)
C30 C29 C34 117.9(4)
C30 C29 P1 124.4(3)
C34 C29 P1 117.7(3)
C29 C30 C31 121.2(4)
C32 C31 C30 120.2(4)
C31 C32 C33 119.4(4)
C32 C33 C34 120.4(5)
C33 C34 C29 120.9(4)
C35 O1 C38 105.1(3)
C35 O1 Y1 124.3(2)
C38 O1 Y1 130.0(2)
O1 C35 C36 105.1(3)
C35 C36 C37 103.5(4)
C38 C37 C36 105.5(4)
O1 C38 C37 105.0(4)

loop_
_geom_bond_atom_site_label_1
_geom_bond_atom_site_label_2
_geom_bond_distance
Pt1 C10 2.092(4)
Pt1 C9 2.102(4)
Pt1 C5 2.162(4)
Pt1 P1 2.2790(10)
Pt1 Y1 2.8333(5)
Y1 O1 2.378(2)
Y1 C1 2.417(4)
Y1 C5 2.575(4)
Y1 C12 2.639(4)
Y1 C11 2.648(4)
Y1 C15 2.674(4)
Y1 C13 2.690(4)
Y1 C14 2.724(4)
Y1 C9 2.959(5)
P1 C22 1.813(4)
P1 C23 1.829(4)
P1 C29 1.845(4)
Si1 C1 1.839(4)
Si1 C2 1.872(4)
Si1 C4 1.874(5)
Si1 C3 1.878(4)
Si2 C7 1.844(5)
Si2 C8 1.856(5)
Si2 C5 1.866(4)
Si2 C6 1.872(4)
Si3 C21 1.860(4)
Si3 C11 1.862(4)
Si3 C20 1.869(4)
Si3 C22 1.897(4)
C11 C12 1.437(5)
C11 C15 1.438(5)
C12 C13 1.396(5)
C12 C16 1.509(5)
C13 C14 1.422(6)
C13 C17 1.498(5)
C14 C15 1.397(5)
C14 C18 1.506(5)
C15 C19 1.514(5)
C23 C24 1.385(6)
C23 C28 1.391(5)
C24 C25 1.370(6)
C25 C26 1.361(7)
C26 C27 1.373(7)
C27 C28 1.390(6)
C29 C30 1.374(5)
C29 C34 1.383(6)
C30 C31 1.381(6)
C31 C32 1.366(7)
C32 C33 1.367(6)
C33 C34 1.377(6)
O1 C35 1.438(4)
O1 C38 1.453(5)
C35 C36 1.506(6)
C36 C37 1.532(7)
C37 C38 1.510(6)

loop_
_geom_torsion_atom_site_label_1
_geom_torsion_atom_site_label_2
_geom_torsion_atom_site_label_3
_geom_torsion_atom_site_label_4
_geom_torsion
C10 Pt1 Y1 O1 -5.18(15)
C9 Pt1 Y1 O1 64.83(15)
C5 Pt1 Y1 O1 162.89(16)
P1 Pt1 Y1 O1 -110.87(7)
C10 Pt1 Y1 C1 -96.05(17)
C9 Pt1 Y1 C1 -26.04(17)
C5 Pt1 Y1 C1 72.02(18)
P1 Pt1 Y1 C1 158.26(11)
C10 Pt1 Y1 C5 -168.07(19)
C9 Pt1 Y1 C5 -98.1(2)
P1 Pt1 Y1 C5 86.24(15)
C10 Pt1 Y1 C12 80.35(16)
C9 Pt1 Y1 C12 150.35(16)
C5 Pt1 Y1 C12 -111.58(17)
P1 Pt1 Y1 C12 -25.35(10)
C10 Pt1 Y1 C11 108.26(15)
C9 Pt1 Y1 C11 178.26(16)
C5 Pt1 Y1 C11 -83.68(17)
P1 Pt1 Y1 C11 2.56(9)
C10 Pt1 Y1 C15 136.36(16)
C9 Pt1 Y1 C15 -153.63(16)
C5 Pt1 Y1 C15 -55.57(17)
P1 Pt1 Y1 C15 30.67(9)
C10 Pt1 Y1 C13 82.9(2)
C9 Pt1 Y1 C13 152.9(2)
C5 Pt1 Y1 C13 -109.0(2)
P1 Pt1 Y1 C13 -22.78(16)
C10 Pt1 Y1 C14 135.64(19)
C9 Pt1 Y1 C14 -154.4(2)
C5 Pt1 Y1 C14 -56.3(2)
P1 Pt1 Y1 C14 29.94(15)
C10 Pt1 Y1 C9 -70.00(19)
C5 Pt1 Y1 C9 98.1(2)
P1 Pt1 Y1 C9 -175.70(14)
C10 Pt1 P1 C22 -161.14(18)
C9 Pt1 P1 C22 -147.4(19)
C5 Pt1 P1 C22 28.24(18)
Y1 Pt1 P1 C22 -32.53(15)
C10 Pt1 P1 C23 -39.73(19)
C9 Pt1 P1 C23 -26.0(19)
C5 Pt1 P1 C23 149.65(19)
Y1 Pt1 P1 C23 88.88(15)
C10 Pt1 P1 C29 76.51(18)
C9 Pt1 P1 C29 90.3(19)
C5 Pt1 P1 C29 -94.11(18)
Y1 Pt1 P1 C29 -154.87(14)
C2 Si1 C1 Y1 -51.7(3)
C4 Si1 C1 Y1 69.4(3)
C3 Si1 C1 Y1 -172.2(3)
O1 Y1 C1 Si1 -155.0(3)
C5 Y1 C1 Si1 -15.2(3)
C12 Y1 C1 Si1 123.8(3)
C11 Y1 C1 Si1 85.6(3)
C15 Y1 C1 Si1 71.1(3)
C13 Y1 C1 Si1 120.5(3)
C14 Y1 C1 Si1 91.7(3)
Pt1 Y1 C1 Si1 -60.1(3)
C9 Y1 C1 Si1 -77.4(3)
C7 Si2 C5 Pt1 37.5(3)
C8 Si2 C5 Pt1 -84.5(3)
C6 Si2 C5 Pt1 157.6(2)
C7 Si2 C5 Y1 -75.6(11)
C8 Si2 C5 Y1 162.4(10)
C6 Si2 C5 Y1 44.4(11)
C10 Pt1 C5 Si2 -43.1(9)
C9 Pt1 C5 Si2 -96.9(3)
P1 Pt1 C5 Si2 83.5(2)
Y1 Pt1 C5 Si2 -167.3(3)
C10 Pt1 C5 Y1 124.2(8)
C9 Pt1 C5 Y1 70.40(16)
P1 Pt1 C5 Y1 -109.26(8)
O1 Y1 C5 Si2 90.9(10)
C1 Y1 C5 Si2 -8.2(11)
C12 Y1 C5 Si2 -147.9(10)
C11 Y1 C5 Si2 -142.8(10)
C15 Y1 C5 Si2 -112.2(11)
C13 Y1 C5 Si2 -112.5(10)
C14 Y1 C5 Si2 -94.0(11)
Pt1 Y1 C5 Si2 117.5(11)
C9 Y1 C5 Si2 69.5(10)
O1 Y1 C5 Pt1 -26.7(2)
C1 Y1 C5 Pt1 -125.71(13)
C12 Y1 C5 Pt1 94.54(16)
C11 Y1 C5 Pt1 99.64(13)
C15 Y1 C5 Pt1 130.32(14)
C13 Y1 C5 Pt1 130.00(15)
C14 Y1 C5 Pt1 148.46(12)
C9 Y1 C5 Pt1 -47.98(12)
C10 Pt1 C9 Y1 130.06(12)
C5 Pt1 C9 Y1 -59.39(12)
P1 Pt1 C9 Y1 116.2(19)
O1 Y1 C9 Pt1 -112.59(13)
C1 Y1 C9 Pt1 158.24(14)
C5 Y1 C9 Pt1 53.33(14)
C12 Y1 C9 Pt1 -55.5(3)
C11 Y1 C9 Pt1 -2.7(2)
C15 Y1 C9 Pt1 50.1(3)
C13 Y1 C9 Pt1 -122.0(4)
C14 Y1 C9 Pt1 118.9(4)
C21 Si3 C11 C12 -6.1(4)
C20 Si3 C11 C12 -120.4(4)
C22 Si3 C11 C12 121.3(4)
C21 Si3 C11 C15 154.2(3)
C20 Si3 C11 C15 39.8(4)
C22 Si3 C11 C15 -78.5(4)
C21 Si3 C11 Y1 -107.4(2)
C20 Si3 C11 Y1 138.3(2)
C22 Si3 C11 Y1 19.9(3)
O1 Y1 C11 C12 -26.4(3)
C1 Y1 C11 C12 83.3(3)
C5 Y1 C11 C12 -171.7(2)
C15 Y1 C11 C12 111.1(3)
C13 Y1 C11 C12 36.1(2)
C14 Y1 C11 C12 75.5(2)
Pt1 Y1 C11 C12 -125.2(2)
C9 Y1 C11 C12 -123.4(3)
O1 Y1 C11 C15 -137.5(2)
C1 Y1 C11 C15 -27.8(3)
C5 Y1 C11 C15 77.2(2)
C12 Y1 C11 C15 -111.1(3)
C13 Y1 C11 C15 -75.0(2)
C14 Y1 C11 C15 -35.6(2)
Pt1 Y1 C11 C15 123.7(2)
C9 Y1 C11 C15 125.5(2)
O1 Y1 C11 Si3 101.0(2)
C1 Y1 C11 Si3 -149.3(2)
C5 Y1 C11 Si3 -44.3(2)
C12 Y1 C11 Si3 127.4(4)
C15 Y1 C11 Si3 -121.5(4)
C13 Y1 C11 Si3 163.5(3)
C14 Y1 C11 Si3 -157.1(3)
Pt1 Y1 C11 Si3 2.2(2)
C9 Y1 C11 Si3 4.0(3)
C15 C11 C12 C13 -0.4(4)
Si3 C11 C12 C13 162.6(3)
Y1 C11 C12 C13 -69.8(3)
C15 C11 C12 C16 -175.2(4)
Si3 C11 C12 C16 -12.2(6)
Y1 C11 C12 C16 115.4(4)
C15 C11 C12 Y1 69.4(3)
Si3 C11 C12 Y1 -127.6(3)
O1 Y1 C12 C13 -89.9(2)
C1 Y1 C12 C13 -6.6(3)
C5 Y1 C12 C13 124.3(2)
C11 Y1 C12 C13 114.5(3)
C15 Y1 C12 C13 75.8(3)
C14 Y1 C12 C13 36.7(2)
Pt1 Y1 C12 C13 177.0(2)
C9 Y1 C12 C13 -145.4(3)
O1 Y1 C12 C11 155.6(2)
C1 Y1 C12 C11 -121.0(2)
C5 Y1 C12 C11 9.8(3)
C15 Y1 C12 C11 -38.7(2)
C13 Y1 C12 C11 -114.5(3)
C14 Y1 C12 C11 -77.7(2)
Pt1 Y1 C12 C11 62.6(2)
C9 Y1 C12 C11 100.1(3)
O1 Y1 C12 C16 31.7(3)
C1 Y1 C12 C16 115.0(3)
C5 Y1 C12 C16 -114.1(3)
C11 Y1 C12 C16 -123.9(4)
C15 Y1 C12 C16 -162.6(4)
C13 Y1 C12 C16 121.6(4)
C14 Y1 C12 C16 158.3(4)
Pt1 Y1 C12 C16 -61.4(3)
C9 Y1 C12 C16 -23.8(4)
C11 C12 C13 C14 -0.2(5)
C16 C12 C13 C14 174.8(4)
Y1 C12 C13 C14 -68.4(3)
C11 C12 C13 C17 -172.4(4)
C16 C12 C13 C17 2.6(7)
Y1 C12 C13 C17 119.4(4)
C11 C12 C13 Y1 68.3(3)
C16 C12 C13 Y1 -116.8(4)
O1 Y1 C13 C12 86.9(2)
C1 Y1 C13 C12 174.5(2)
C5 Y1 C13 C12 -78.0(3)
C11 Y1 C13 C12 -37.6(2)
C15 Y1 C13 C12 -78.4(2)
C14 Y1 C13 C12 -114.5(3)
Pt1 Y1 C13 C12 -4.6(3)
C9 Y1 C13 C12 96.1(4)
O1 Y1 C13 C14 -158.5(2)
C1 Y1 C13 C14 -71.0(2)
C5 Y1 C13 C14 36.5(3)
C12 Y1 C13 C14 114.5(3)
C11 Y1 C13 C14 76.9(2)
C15 Y1 C13 C14 36.1(2)
Pt1 Y1 C13 C14 109.9(2)
C9 Y1 C13 C14 -149.3(4)
O1 Y1 C13 C17 -37.3(3)
C1 Y1 C13 C17 50.2(4)
C5 Y1 C13 C17 157.7(3)
C12 Y1 C13 C17 -124.2(5)
C11 Y1 C13 C17 -161.9(4)
C15 Y1 C13 C17 157.3(4)
C14 Y1 C13 C17 121.2(5)
Pt1 Y1 C13 C17 -128.9(3)
C9 Y1 C13 C17 -28.1(6)
C12 C13 C14 C15 0.7(5)
C17 C13 C14 C15 173.3(4)
Y1 C13 C14 C15 -65.5(3)
C12 C13 C14 C18 -170.3(4)
C17 C13 C14 C18 2.3(6)
Y1 C13 C14 C18 123.5(4)
C12 C13 C14 Y1 66.2(3)
C17 C13 C14 Y1 -121.2(4)
O1 Y1 C14 C15 138.3(2)
C1 Y1 C14 C15 -137.1(2)
C5 Y1 C14 C15 -38.3(3)
C12 Y1 C14 C15 78.4(2)
C11 Y1 C14 C15 37.3(2)
C13 Y1 C14 C15 115.0(3)
Pt1 Y1 C14 C15 1.3(3)
C9 Y1 C14 C15 -97.6(5)
O1 Y1 C14 C13 23.3(3)
C1 Y1 C14 C13 107.9(2)
C5 Y1 C14 C13 -153.3(2)
C12 Y1 C14 C13 -36.6(2)
C11 Y1 C14 C13 -77.8(2)
C15 Y1 C14 C13 -115.0(3)
Pt1 Y1 C14 C13 -113.7(2)
C9 Y1 C14 C13 147.3(4)
O1 Y1 C14 C18 -97.7(4)
C1 Y1 C14 C18 -13.1(4)
C5 Y1 C14 C18 85.8(4)
C12 Y1 C14 C18 -157.6(4)
C11 Y1 C14 C18 161.3(4)
C15 Y1 C14 C18 124.0(5)
C13 Y1 C14 C18 -120.9(5)
Pt1 Y1 C14 C18 125.4(3)
C9 Y1 C14 C18 26.4(7)
C13 C14 C15 C11 -1.0(5)
C18 C14 C15 C11 169.7(4)
Y1 C14 C15 C11 -66.8(3)
C13 C14 C15 C19 -175.7(4)
C18 C14 C15 C19 -5.0(7)
Y1 C14 C15 C19 118.5(4)
C13 C14 C15 Y1 65.8(3)
C18 C14 C15 Y1 -123.5(4)
C12 C11 C15 C14 0.9(4)
Si3 C11 C15 C14 -163.3(3)
Y1 C11 C15 C14 69.2(3)
C12 C11 C15 C19 175.3(4)
Si3 C11 C15 C19 11.2(6)
Y1 C11 C15 C19 -116.3(4)
C12 C11 C15 Y1 -68.3(3)
Si3 C11 C15 Y1 127.5(3)
O1 Y1 C15 C14 -56.7(3)
C1 Y1 C15 C14 44.3(2)
C5 Y1 C15 C14 143.6(2)
C12 Y1 C15 C14 -76.3(2)
C11 Y1 C15 C14 -115.2(3)
C13 Y1 C15 C14 -36.7(2)
Pt1 Y1 C15 C14 -179.1(2)
C9 Y1 C15 C14 146.5(2)
O1 Y1 C15 C11 58.4(3)
C1 Y1 C15 C11 159.5(2)
C5 Y1 C15 C11 -101.2(2)
C12 Y1 C15 C11 38.9(2)
C13 Y1 C15 C11 78.5(2)
C14 Y1 C15 C11 115.2(3)
Pt1 Y1 C15 C11 -63.9(2)
C9 Y1 C15 C11 -98.3(3)
O1 Y1 C15 C19 -178.3(3)
C1 Y1 C15 C19 -77.2(3)
C5 Y1 C15 C19 22.1(3)
C12 Y1 C15 C19 162.2(4)
C11 Y1 C15 C19 123.3(4)
C13 Y1 C15 C19 -158.2(4)
C14 Y1 C15 C19 -121.5(4)
Pt1 Y1 C15 C19 59.4(3)
C9 Y1 C15 C19 25.0(4)
C23 P1 C22 Si3 -60.1(3)
C29 P1 C22 Si3 -166.7(2)
Pt1 P1 C22 Si3 67.3(3)
C21 Si3 C22 P1 70.1(3)
C11 Si3 C22 P1 -58.7(3)
C20 Si3 C22 P1 179.9(2)
C22 P1 C23 C24 103.2(4)
C29 P1 C23 C24 -148.4(4)
Pt1 P1 C23 C24 -26.7(4)
C22 P1 C23 C28 -72.3(4)
C29 P1 C23 C28 36.0(4)
Pt1 P1 C23 C28 157.8(3)
C28 C23 C24 C25 0.0(7)
P1 C23 C24 C25 -175.7(4)
C23 C24 C25 C26 0.1(8)
C24 C25 C26 C27 -0.6(8)
C25 C26 C27 C28 1.0(8)
C26 C27 C28 C23 -0.8(8)
C24 C23 C28 C27 0.3(7)
P1 C23 C28 C27 175.9(4)
C22 P1 C29 C30 22.5(4)
C23 P1 C29 C30 -84.1(4)
Pt1 P1 C29 C30 152.5(3)
C22 P1 C29 C34 -156.4(3)
C23 P1 C29 C34 97.1(3)
Pt1 P1 C29 C34 -26.4(4)
C34 C29 C30 C31 0.4(7)
P1 C29 C30 C31 -178.5(4)
C29 C30 C31 C32 -0.8(7)
C30 C31 C32 C33 0.3(7)
C31 C32 C33 C34 0.5(7)
C32 C33 C34 C29 -0.9(7)
C30 C29 C34 C33 0.4(6)
P1 C29 C34 C33 179.4(3)
C1 Y1 O1 C35 -23.7(3)
C5 Y1 O1 C35 -127.4(3)
C12 Y1 O1 C35 99.7(3)
C11 Y1 O1 C35 113.2(3)
C15 Y1 O1 C35 84.6(3)
C13 Y1 O1 C35 69.2(3)
C14 Y1 O1 C35 57.6(3)
Pt1 Y1 O1 C35 -146.6(3)
C9 Y1 O1 C35 -107.9(3)
C1 Y1 O1 C38 146.0(4)
C5 Y1 O1 C38 42.3(4)
C12 Y1 O1 C38 -90.6(3)
C11 Y1 O1 C38 -77.0(4)
C15 Y1 O1 C38 -105.7(4)
C13 Y1 O1 C38 -121.0(4)
C14 Y1 O1 C38 -132.6(3)
Pt1 Y1 O1 C38 23.1(3)
C9 Y1 O1 C38 61.9(3)
C38 O1 C35 C36 40.6(5)
Y1 O1 C35 C36 -147.5(3)
O1 C35 C36 C37 -28.3(5)
C35 C36 C37 C38 6.3(6)
C35 O1 C38 C37 -36.1(5)
Y1 O1 C38 C37 152.7(3)
C36 C37 C38 O1 17.5(6)
